data_7061126
loop_
_publ_author_name
'Han, Xu'
'Tong, Jialin'
'Ding, Guanyu'
'Sun, Chunyi'
'Wang, Xinlong'
'Su, Zhongmin'
'Sun, Jing'
'Wen, Li-Li'
'Shan, Guo-Gang'

_publ_section_title
;
 A low-dimensional N-rich coordination polymer as an effective
 fluorescence sensor for 2,4,6-trinitrophenol detection in an aqueous
 medium
;
_journal_issue 4
_journal_name_full 'New Journal of Chemistry'
_journal_page_first 1551
_journal_page_last 1556
_journal_paper_doi 10.1039/D1NJ05748K
_journal_volume 46
_journal_year 2022
_chemical_formula_moiety 'C22 H14 Cl2 In N7'
_chemical_formula_sum 'C22 H14 Cl2 In N7'
_chemical_formula_weight 562.12
_space_group_crystal_system monoclinic
_space_group_IT_number 14
_space_group_name_Hall '-P 2yn'
_space_group_name_H-M_alt 'P 1 21/n 1'
_atom_sites_solution_hydrogens geom
_atom_sites_solution_primary iterative
_audit_creation_date 2021-01-13
_audit_creation_method
;
Olex2 1.2
(compiled 2018.05.29 svn.r3508 for OlexSys, GUI svn.r5506)
;
_audit_update_record
;
2021-10-12 deposited with the CCDC.	2021-12-09 downloaded from the CCDC.
;
_cell_angle_alpha 90
_cell_angle_beta 93.588(7)
_cell_angle_gamma 90
_cell_formula_units_Z 4
_cell_length_a 9.1353(15)
_cell_length_b 19.683(3)
_cell_length_c 11.535(2)
_cell_measurement_reflns_used 9929
_cell_measurement_temperature 244(2)
_cell_measurement_theta_max 25.127
_cell_measurement_theta_min 1.628
_cell_volume 2070.0(6)
_computing_cell_refinement 'SAINT+ Ver. 2016.5-0 (Bruker-AXS, 2016)'
_computing_data_collection 'APEX3 Ver. 2016.5-0 (Bruker-AXS, 2016)'
_computing_data_reduction 'SAINT+ Ver. 2016.5-0 (Bruker-AXS, 2016)'
_computing_molecular_graphics 'OLEX2 (Dolomanov et al., 2009)'
_computing_publication_material 'OLEX2 (Dolomanov et al., 2009)'
_computing_structure_refinement 'XL (Sheldrick, 2015b)'
_computing_structure_solution 'XT (Sheldrick, 2015a)'
_diffrn_ambient_temperature 244.64
_diffrn_detector 'charge-coupled device (CCD) area detector'
_diffrn_detector_area_resol_mean 7.9
_diffrn_detector_type 'Bruker APEX II'
_diffrn_measured_fraction_theta_full 0.997
_diffrn_measured_fraction_theta_max 0.997
_diffrn_measurement_device 'three-circle diffractometer'
_diffrn_measurement_device_type 'Bruker APEX II Quazar'
_diffrn_measurement_method '0.5\% \w and 0.5\% \f scans'
_diffrn_radiation_collimation 'focusing mirrors'
_diffrn_radiation_detector 'Bruker APEX II'
_diffrn_radiation_monochromator 'mirror optics'
_diffrn_radiation_probe x-ray
_diffrn_radiation_type MoK\a
_diffrn_radiation_wavelength 0.71073
_diffrn_reflns_av_R_equivalents 0.0409
_diffrn_reflns_av_unetI/netI 0.0219
_diffrn_reflns_Laue_measured_fraction_full 0.997
_diffrn_reflns_Laue_measured_fraction_max 0.997
_diffrn_reflns_limit_h_max 10
_diffrn_reflns_limit_h_min -10
_diffrn_reflns_limit_k_max 23
_diffrn_reflns_limit_k_min -23
_diffrn_reflns_limit_l_max 13
_diffrn_reflns_limit_l_min -13
_diffrn_reflns_number 28475
_diffrn_reflns_point_group_measured_fraction_full 0.997
_diffrn_reflns_point_group_measured_fraction_max 0.997
_diffrn_reflns_theta_full 25.087
_diffrn_reflns_theta_max 25.087
_diffrn_reflns_theta_min 2.462
_diffrn_source 'microfocus sealed X-ray tube'
_diffrn_source_type 'Incoatec I\ms'
_exptl_absorpt_coefficient_mu 1.427
_exptl_absorpt_correction_T_max 0.87
_exptl_absorpt_correction_T_min 0.86
_exptl_absorpt_correction_type multi-scan
_exptl_absorpt_process_details
;
SADABS-2016/2 (Krause et al., 2015) was used for absorption correction.
;
_exptl_crystal_colour green
_exptl_crystal_colour_primary green
_exptl_crystal_density_diffrn 1.804
_exptl_crystal_density_method 'not measured'
_exptl_crystal_description block
_exptl_crystal_F_000 1112
_exptl_crystal_size_max 0.24
_exptl_crystal_size_mid 0.22
_exptl_crystal_size_min 0.2
_refine_diff_density_max 0.581
_refine_diff_density_min -0.784
_refine_diff_density_rms 0.194
_refine_ls_extinction_method none
_refine_ls_goodness_of_fit_ref 1.259
_refine_ls_hydrogen_treatment constr
_refine_ls_matrix_type full
_refine_ls_number_parameters 289
_refine_ls_number_reflns 3661
_refine_ls_number_restraints 0
_refine_ls_restrained_S_all 1.259
_refine_ls_R_factor_all 0.0374
_refine_ls_R_factor_gt 0.0242
_refine_ls_shift/su_max 0.001
_refine_ls_shift/su_mean 0.000
_refine_ls_structure_factor_coef Fsqd
_refine_ls_weighting_details 'w=1/[\s^2^(Fo^2^)+(0.0415P)^2^+0.5471P] where P=(Fo^2^+2Fc^2^)/3'
_refine_ls_weighting_scheme calc
_refine_ls_wR_factor_gt 0.0628
_refine_ls_wR_factor_ref 0.0799
_reflns_Friedel_coverage 0.000
_reflns_number_gt 3062
_reflns_number_total 3661
_reflns_threshold_expression 'I > 2\s(I)'
_cod_data_source_file d1nj05748k2.cif
_cod_data_source_block 1
_cod_depositor_comments 'Adding full bibliography for 7061126.cif.'
_cod_database_code 7061126
_shelx_shelxl_version_number 2016/4
_shelx_space_group_comment
;
The symmetry employed for this shelxl refinement is uniquely defined
by the following loop, which should always be used as a source of
symmetry information in preference to the above space-group names.
They are only intended as comments.
;
_olex2_refinement_description
;
1. Fixed Uiso
 At 1.2 times of:
  All C(H) groups
2.a Aromatic/amide H refined with riding coordinates:
 C3(H3), C6(H6), C8(H8), C9(H9), C10(H10), C11(H11), C13(H13), C14(H14),
 C16(H16), C17(H17), C19(H19), C20(H20), C21(H21), C22(H22)
;
_olex2_submission_special_instructions 'No special instructions were received'

loop_
_space_group_symop_operation_xyz
'x, y, z'
'-x+1/2, y+1/2, -z+1/2'
'-x, -y, -z'
'x-1/2, -y-1/2, z-1/2'

loop_
_atom_site_label
_atom_site_type_symbol
_atom_site_fract_x
_atom_site_fract_y
_atom_site_fract_z
_atom_site_U_iso_or_equiv
_atom_site_adp_type
_atom_site_occupancy
_atom_site_site_symmetry_order
_atom_site_calc_flag
_atom_site_refinement_flags_posn
_atom_site_refinement_flags_adp
_atom_site_refinement_flags_occupancy
_atom_site_disorder_assembly
_atom_site_disorder_group
In1 In 0.36363(2) 0.13151(2) 0.70318(2) 0.02420(10) Uani 1 1 d . . . . .
Cl1 Cl 0.25176(10) 0.13748(4) 0.50366(8) 0.0382(2) Uani 1 1 d . . . . .
Cl2 Cl 0.24129(11) 0.02667(4) 0.74263(10) 0.0499(3) Uani 1 1 d . . . . .
N1 N 0.4745(3) 0.23190(12) 0.6856(2) 0.0206(5) Uani 1 1 d . . . . .
N2 N 0.2125(3) 0.21310(12) 0.7655(2) 0.0248(6) Uani 1 1 d . . . . .
N3 N 1.0151(3) 0.63532(11) 0.6164(2) 0.0237(6) Uani 1 1 d . . . . .
N4 N 0.5894(3) 0.11228(12) 0.6334(2) 0.0252(6) Uani 1 1 d . . . . .
N5 N 1.0434(3) 0.69129(13) 0.5554(3) 0.0321(7) Uani 1 1 d . . . . .
N6 N 0.9439(4) 0.69749(14) 0.4718(3) 0.0403(8) Uani 1 1 d . . . . .
N7 N 0.8448(4) 0.64605(15) 0.4767(3) 0.0410(8) Uani 1 1 d . . . . .
C1 C 0.4057(3) 0.28843(14) 0.7158(3) 0.0224(7) Uani 1 1 d . . . . .
C2 C 0.6105(4) 0.35592(14) 0.6648(3) 0.0256(7) Uani 1 1 d . . . . .
C3 C 0.4706(4) 0.35130(15) 0.7058(3) 0.0283(7) Uani 1 1 d . . . . .
H3 H 0.420679 0.390804 0.726517 0.034 Uiso 1 1 calc R . . . .
C4 C 0.2579(3) 0.27741(15) 0.7612(3) 0.0221(7) Uani 1 1 d . . . . .
C5 C 0.6828(3) 0.42256(15) 0.6476(3) 0.0271(7) Uani 1 1 d . . . . .
C6 C 0.8350(4) 0.42694(15) 0.6484(3) 0.0306(8) Uani 1 1 d . . . . .
H6 H 0.891997 0.387904 0.664586 0.037 Uiso 1 1 calc R . . . .
C7 C 0.6109(3) 0.23436(14) 0.6495(3) 0.0217(7) Uani 1 1 d . . . . .
C8 C 0.1730(4) 0.32993(17) 0.7986(3) 0.0300(8) Uani 1 1 d . . . . .
H8 H 0.204759 0.375179 0.793352 0.036 Uiso 1 1 calc R . . . .
C9 C 0.6812(3) 0.29540(15) 0.6371(3) 0.0257(7) Uani 1 1 d . . . . .
H9 H 0.776203 0.296556 0.610269 0.031 Uiso 1 1 calc R . . . .
C10 C 0.9037(4) 0.48739(15) 0.6260(3) 0.0301(8) Uani 1 1 d . . . . .
H10 H 1.006596 0.489412 0.628192 0.036 Uiso 1 1 calc R . . . .
C11 C 0.0406(4) 0.31497(18) 0.8437(3) 0.0363(9) Uani 1 1 d . . . . .
H11 H -0.018059 0.350164 0.870574 0.044 Uiso 1 1 calc R . . . .
C12 C 0.6759(3) 0.16734(15) 0.6216(3) 0.0224(7) Uani 1 1 d . . . . .
C13 C 0.0826(4) 0.19891(18) 0.8090(3) 0.0333(8) Uani 1 1 d . . . . .
H13 H 0.051456 0.153454 0.811671 0.040 Uiso 1 1 calc R . . . .
C14 C 0.6021(4) 0.48080(15) 0.6252(3) 0.0342(8) Uani 1 1 d . . . . .
H14 H 0.499382 0.479154 0.626513 0.041 Uiso 1 1 calc R . . . .
C15 C 0.8210(3) 0.54565(15) 0.6000(3) 0.0266(7) Uani 1 1 d . . . . .
C16 C -0.0057(4) 0.24898(19) 0.8495(3) 0.0384(9) Uani 1 1 d . . . . .
H16 H -0.095650 0.238190 0.880360 0.046 Uiso 1 1 calc R . . . .
C17 C 0.8170(4) 0.16046(17) 0.5852(3) 0.0314(8) Uani 1 1 d . . . . .
H17 H 0.876741 0.198946 0.578215 0.038 Uiso 1 1 calc R . . . .
C18 C 0.8924(4) 0.60895(16) 0.5675(3) 0.0271(7) Uani 1 1 d . . . . .
C19 C 0.6695(4) 0.54165(16) 0.6007(3) 0.0351(8) Uani 1 1 d . . . . .
H19 H 0.612171 0.580556 0.584423 0.042 Uiso 1 1 calc R . . . .
C20 C 0.6405(4) 0.05112(16) 0.6061(3) 0.0330(8) Uani 1 1 d . . . . .
H20 H 0.578742 0.013233 0.611726 0.040 Uiso 1 1 calc R . . . .
C21 C 0.7802(4) 0.04110(17) 0.5699(3) 0.0401(9) Uani 1 1 d . . . . .
H21 H 0.813739 -0.002682 0.552687 0.048 Uiso 1 1 calc R . . . .
C22 C 0.8689(4) 0.09718(18) 0.5597(3) 0.0403(9) Uani 1 1 d . . . . .
H22 H 0.964559 0.092058 0.535249 0.048 Uiso 1 1 calc R . . . .

loop_
_atom_site_aniso_label
_atom_site_aniso_U_11
_atom_site_aniso_U_22
_atom_site_aniso_U_33
_atom_site_aniso_U_23
_atom_site_aniso_U_13
_atom_site_aniso_U_12
In1 0.02138(14) 0.01820(14) 0.03371(16) -0.00058(9) 0.00724(10) -0.00392(8)
Cl1 0.0332(5) 0.0469(5) 0.0348(5) -0.0024(4) 0.0033(4) -0.0113(4)
Cl2 0.0452(6) 0.0312(4) 0.0729(7) 0.0123(5) 0.0019(5) -0.0181(4)
N1 0.0177(13) 0.0187(12) 0.0256(14) 0.0013(10) 0.0030(11) 0.0000(10)
N2 0.0199(13) 0.0253(13) 0.0295(15) 0.0015(11) 0.0031(12) 0.0011(11)
N3 0.0257(14) 0.0161(12) 0.0295(15) -0.0006(11) 0.0035(12) -0.0061(10)
N4 0.0260(14) 0.0203(12) 0.0299(15) -0.0028(11) 0.0064(12) -0.0031(11)
N5 0.0409(17) 0.0239(14) 0.0316(17) 0.0030(12) 0.0032(15) -0.0049(12)
N6 0.051(2) 0.0284(15) 0.0408(19) 0.0098(14) -0.0018(17) -0.0083(14)
N7 0.0449(19) 0.0348(16) 0.0422(19) 0.0116(14) -0.0073(16) -0.0096(14)
C1 0.0210(15) 0.0201(15) 0.0261(17) 0.0005(12) 0.0018(14) 0.0016(12)
C2 0.0258(17) 0.0191(15) 0.0318(19) -0.0001(13) 0.0005(15) -0.0027(12)
C3 0.0266(17) 0.0200(15) 0.039(2) -0.0012(14) 0.0060(16) 0.0012(13)
C4 0.0177(15) 0.0279(15) 0.0208(16) 0.0018(13) 0.0020(13) 0.0011(12)
C5 0.0262(17) 0.0195(15) 0.0359(19) -0.0028(13) 0.0050(15) -0.0049(13)
C6 0.0302(18) 0.0193(15) 0.042(2) -0.0009(14) 0.0015(16) -0.0004(13)
C7 0.0211(15) 0.0199(14) 0.0242(17) -0.0005(12) 0.0013(13) -0.0018(12)
C8 0.0299(18) 0.0265(17) 0.034(2) 0.0007(14) 0.0062(16) 0.0048(14)
C9 0.0204(16) 0.0237(16) 0.0335(19) 0.0006(14) 0.0060(14) -0.0019(13)
C10 0.0255(17) 0.0227(16) 0.042(2) -0.0010(14) 0.0020(16) -0.0034(13)
C11 0.0285(18) 0.046(2) 0.035(2) -0.0013(16) 0.0082(16) 0.0123(15)
C12 0.0224(16) 0.0198(15) 0.0253(17) -0.0012(12) 0.0027(14) -0.0021(12)
C13 0.0234(17) 0.0396(19) 0.037(2) 0.0043(16) 0.0057(16) -0.0034(15)
C14 0.0261(18) 0.0243(16) 0.053(2) 0.0019(15) 0.0078(17) 0.0000(14)
C15 0.0285(17) 0.0233(16) 0.0282(18) -0.0014(13) 0.0042(15) -0.0035(13)
C16 0.0251(18) 0.051(2) 0.040(2) 0.0010(17) 0.0125(17) 0.0026(16)
C17 0.0268(17) 0.0268(17) 0.041(2) -0.0031(15) 0.0078(16) -0.0028(14)
C18 0.0297(17) 0.0218(15) 0.0302(19) -0.0013(14) 0.0047(15) -0.0023(13)
C19 0.0328(19) 0.0181(16) 0.055(2) -0.0002(15) 0.0048(18) 0.0005(14)
C20 0.040(2) 0.0191(16) 0.040(2) -0.0064(14) 0.0070(17) -0.0027(14)
C21 0.042(2) 0.0258(17) 0.054(2) -0.0077(16) 0.0123(19) 0.0073(15)
C22 0.0279(18) 0.038(2) 0.056(3) -0.0090(18) 0.0125(18) 0.0053(15)

loop_
_atom_type_symbol
_atom_type_description
_atom_type_scat_dispersion_real
_atom_type_scat_dispersion_imag
_atom_type_scat_source
C C 0.0033 0.0016 'International Tables Vol C Tables 4.2.6.8 and 6.1.1.4'
H H 0.0000 0.0000 'International Tables Vol C Tables 4.2.6.8 and 6.1.1.4'
Cl Cl 0.1484 0.1585 'International Tables Vol C Tables 4.2.6.8 and 6.1.1.4'
In In -0.7276 1.3100 'International Tables Vol C Tables 4.2.6.8 and 6.1.1.4'
N N 0.0061 0.0033 'International Tables Vol C Tables 4.2.6.8 and 6.1.1.4'

loop_
_geom_angle_atom_site_label_1
_geom_angle_atom_site_label_2
_geom_angle_atom_site_label_3
_geom_angle
_geom_angle_site_symmetry_1
_geom_angle_site_symmetry_3
_geom_angle_publ_flag
Cl2 In1 Cl1 92.71(4) . . ?
N1 In1 Cl1 92.13(7) . . ?
N1 In1 Cl2 174.08(7) . . ?
N1 In1 N2 71.99(8) . . ?
N1 In1 N3 81.81(9) . 2_646 ?
N1 In1 N4 72.02(9) . . ?
N2 In1 Cl1 92.14(7) . . ?
N2 In1 Cl2 104.40(7) . . ?
N2 In1 N3 87.61(9) . 2_646 ?
N2 In1 N4 143.98(9) . . ?
N3 In1 Cl1 173.70(6) 2_646 . ?
N3 In1 Cl2 93.45(7) 2_646 . ?
N4 In1 Cl1 90.56(8) . . ?
N4 In1 Cl2 111.34(7) . . ?
N4 In1 N3 85.97(10) . 2_646 ?
C1 N1 In1 119.31(18) . . ?
C1 N1 C7 120.9(2) . . ?
C7 N1 In1 119.73(19) . . ?
C4 N2 In1 117.64(19) . . ?
C4 N2 C13 119.6(3) . . ?
C13 N2 In1 122.7(2) . . ?
N5 N3 In1 113.8(2) . 2_656 ?
C18 N3 In1 135.9(2) . 2_656 ?
C18 N3 N5 106.5(3) . . ?
C12 N4 In1 116.57(19) . . ?
C20 N4 In1 124.6(2) . . ?
C20 N4 C12 118.8(3) . . ?
N6 N5 N3 108.7(3) . . ?
N5 N6 N7 109.7(3) . . ?
C18 N7 N6 104.9(3) . . ?
N1 C1 C3 120.9(3) . . ?
N1 C1 C4 114.9(2) . . ?
C3 C1 C4 124.2(3) . . ?
C3 C2 C5 121.8(3) . . ?
C3 C2 C9 117.9(3) . . ?
C9 C2 C5 120.3(3) . . ?
C1 C3 C2 119.7(3) . . ?
N2 C4 C1 116.1(2) . . ?
N2 C4 C8 121.2(3) . . ?
C8 C4 C1 122.7(3) . . ?
C6 C5 C2 120.3(3) . . ?
C14 C5 C2 121.5(3) . . ?
C14 C5 C6 118.1(3) . . ?
C10 C6 C5 121.2(3) . . ?
N1 C7 C9 120.9(3) . . ?
N1 C7 C12 115.2(2) . . ?
C9 C7 C12 123.8(3) . . ?
C4 C8 C11 118.9(3) . . ?
C7 C9 C2 119.7(3) . . ?
C6 C10 C15 120.3(3) . . ?
C16 C11 C8 120.1(3) . . ?
N4 C12 C7 116.4(3) . . ?
N4 C12 C17 120.8(3) . . ?
C17 C12 C7 122.8(3) . . ?
N2 C13 C16 121.9(3) . . ?
C5 C14 C19 121.2(3) . . ?
C10 C15 C18 120.7(3) . . ?
C19 C15 C10 118.6(3) . . ?
C19 C15 C18 120.7(3) . . ?
C11 C16 C13 118.3(3) . . ?
C22 C17 C12 119.6(3) . . ?
N3 C18 C15 126.9(3) . . ?
N7 C18 N3 110.2(3) . . ?
N7 C18 C15 122.7(3) . . ?
C14 C19 C15 120.5(3) . . ?
N4 C20 C21 122.9(3) . . ?
C22 C21 C20 118.1(3) . . ?
C17 C22 C21 119.7(3) . . ?

loop_
_geom_bond_atom_site_label_1
_geom_bond_atom_site_label_2
_geom_bond_distance
_geom_bond_site_symmetry_2
_geom_bond_publ_flag
In1 Cl1 2.4618(11) . ?
In1 Cl2 2.4038(9) . ?
In1 N1 2.236(2) . ?
In1 N2 2.265(2) . ?
In1 N3 2.297(3) 2_646 ?
In1 N4 2.292(3) . ?
N1 C1 1.335(4) . ?
N1 C7 1.339(4) . ?
N2 C4 1.334(4) . ?
N2 C13 1.345(4) . ?
N3 In1 2.297(3) 2_656 ?
N3 N5 1.341(3) . ?
N3 C18 1.329(4) . ?
N4 C12 1.353(4) . ?
N4 C20 1.336(4) . ?
N5 N6 1.289(4) . ?
N6 N7 1.362(4) . ?
N7 C18 1.327(5) . ?
C1 C3 1.380(4) . ?
C1 C4 1.495(4) . ?
C2 C3 1.393(4) . ?
C2 C5 1.487(4) . ?
C2 C9 1.401(4) . ?
C4 C8 1.377(4) . ?
C5 C6 1.393(4) . ?
C5 C14 1.379(4) . ?
C6 C10 1.377(4) . ?
C7 C9 1.374(4) . ?
C7 C12 1.490(4) . ?
C8 C11 1.378(4) . ?
C10 C15 1.395(4) . ?
C11 C16 1.369(5) . ?
C12 C17 1.387(4) . ?
C13 C16 1.374(5) . ?
C14 C19 1.384(4) . ?
C15 C18 1.466(4) . ?
C15 C19 1.387(5) . ?
C17 C22 1.371(5) . ?
C20 C21 1.381(5) . ?
C21 C22 1.379(5) . ?
